data_4002025
loop_
_publ_author_name
'Ma, Ji'
'Lin, Tingting'
'Pan, Xiaoyong'
'Wang, Weizhi'

_publ_section_title
;
 Graphene-like Molecules Based on Tetraphenylethene Oligomers: Synthesis,
 Characterization, and Applications
;
_journal_issue 14
_journal_name_full 'Chemistry of Materials'
_journal_page_first 4221
_journal_page_last 4229
_journal_paper_doi 10.1021/cm501590w
_journal_volume 26
_journal_year 2014
_chemical_formula_moiety 'C33 H24 O'
_chemical_formula_sum 'C33 H24 O'
_chemical_formula_weight 436.52
_chemical_name_systematic ?
_space_group_IT_number 14
_symmetry_cell_setting monoclinic
_symmetry_space_group_name_Hall '-P 2ybc'
_symmetry_space_group_name_H-M 'P 1 21/c 1'
_atom_sites_solution_hydrogens geom
_atom_sites_solution_primary direct
_atom_sites_solution_secondary difmap
_audit_creation_method SHELXL-97
_cell_angle_alpha 90.00
_cell_angle_beta 104.510(6)
_cell_angle_gamma 90.00
_cell_formula_units_Z 4
_cell_length_a 9.348(3)
_cell_length_b 23.740(7)
_cell_length_c 11.388(4)
_cell_measurement_reflns_used 2635
_cell_measurement_temperature 296(2)
_cell_measurement_theta_max 22.21
_cell_measurement_theta_min 2.41
_cell_volume 2446.6(14)
_computing_cell_refinement 'Bruker SAINT'
_computing_data_collection 'Bruker APEX2'
_computing_data_reduction 'Bruker SAINT'
_computing_molecular_graphics 'Bruker SHELXTL'
_computing_publication_material 'Bruker SHELXTL'
_computing_structure_refinement 'SHELXL-97 (Sheldrick, 2008)'
_computing_structure_solution 'SHELXS-97 (Sheldrick, 2008)'
_diffrn_ambient_temperature 296(2)
_diffrn_measured_fraction_theta_full 0.998
_diffrn_measured_fraction_theta_max 0.998
_diffrn_measurement_device_type 'Bruker APEX-II CCD'
_diffrn_measurement_method '\f and \w scans'
_diffrn_radiation_monochromator graphite
_diffrn_radiation_source 'fine-focus sealed tube'
_diffrn_radiation_type MoK\a
_diffrn_radiation_wavelength 0.71073
_diffrn_reflns_av_R_equivalents 0.0668
_diffrn_reflns_av_sigmaI/netI 0.0852
_diffrn_reflns_limit_h_max 11
_diffrn_reflns_limit_h_min -11
_diffrn_reflns_limit_k_max 29
_diffrn_reflns_limit_k_min -23
_diffrn_reflns_limit_l_max 14
_diffrn_reflns_limit_l_min -13
_diffrn_reflns_number 13399
_diffrn_reflns_theta_full 26.00
_diffrn_reflns_theta_max 26.00
_diffrn_reflns_theta_min 2.04
_exptl_absorpt_coefficient_mu 0.070
_exptl_absorpt_correction_T_max 0.9889
_exptl_absorpt_correction_T_min 0.9848
_exptl_absorpt_correction_type multi-scan
_exptl_absorpt_process_details SADABS
_exptl_crystal_density_diffrn 1.185
_exptl_crystal_density_method 'not measured'
_exptl_crystal_description block
_exptl_crystal_F_000 920
_exptl_crystal_size_max 0.22
_exptl_crystal_size_mid 0.18
_exptl_crystal_size_min 0.16
_refine_diff_density_max 0.251
_refine_diff_density_min -0.172
_refine_diff_density_rms 0.039
_refine_ls_extinction_coef 0.0101(16)
_refine_ls_extinction_expression Fc^*^=kFc[1+0.001xFc^2^\l^3^/sin(2\q)]^-1/4^
_refine_ls_extinction_method SHELXL
_refine_ls_goodness_of_fit_ref 1.082
_refine_ls_hydrogen_treatment constr
_refine_ls_matrix_type full
_refine_ls_number_parameters 308
_refine_ls_number_reflns 4800
_refine_ls_number_restraints 0
_refine_ls_restrained_S_all 1.082
_refine_ls_R_factor_all 0.0886
_refine_ls_R_factor_gt 0.0554
_refine_ls_shift/su_max 0.001
_refine_ls_shift/su_mean 0.000
_refine_ls_structure_factor_coef Fsqd
_refine_ls_weighting_details 'calc w=1/[\s^2^(Fo^2^)+(0.0145P)^2^+0.2923P] where P=(Fo^2^+2Fc^2^)/3'
_refine_ls_weighting_scheme calc
_refine_ls_wR_factor_gt 0.1268
_refine_ls_wR_factor_ref 0.1466
_reflns_number_gt 3064
_reflns_number_total 4800
_reflns_threshold_expression >2sigma(I)
_cod_data_source_file cm501590w_si_002.cif
_cod_data_source_block a
_cod_depositor_comments
;
The following automatic conversions were performed:

'_symmetry_cell_setting' value 'Monoclinic' changed to 'monoclinic'
according to
/usr/data/users/saulius/crontab/automatic-downloads/rss-feeds/ACS/lib/dictionaries/cif_core.dic
dictionary named 'cif_core.dic' version 2.4.2 from
2011-04-26.

'_exptl_absorpt_correction_type' value 'Multi-scan'
changed to 'multi-scan' according to
/usr/data/users/saulius/crontab/automatic-downloads/rss-feeds/ACS/lib/dictionaries/cif_core.dic
dictionary named 'cif_core.dic' version 2.4.2 from 2011-04-26.

Automatic conversion script
Id: cif_fix_values 2281 2013-09-26 08:29:07Z andrius 

 Adding full bibliography for 4002025--4002026.cif.
;
_cod_original_cell_volume 2446.7(13)
_cod_original_sg_symbol_Hall '-P 2ybc '
_cod_original_sg_symbol_H-M 'P2(1)/c  '
_cod_database_code 4002025

loop_
_symmetry_equiv_pos_as_xyz
'x, y, z'
'-x, y+1/2, -z+1/2'
'-x, -y, -z'
'x, -y-1/2, z-1/2'

loop_
_atom_site_label
_atom_site_type_symbol
_atom_site_fract_x
_atom_site_fract_y
_atom_site_fract_z
_atom_site_U_iso_or_equiv
_atom_site_adp_type
_atom_site_occupancy
_atom_site_symmetry_multiplicity
_atom_site_calc_flag
_atom_site_refinement_flags
O1 O -0.2115(3) 0.96850(8) 0.57393(18) 0.1190(8) Uani 1 1 d .
C1 C 0.1845(2) 0.63454(9) 0.72402(18) 0.0579(5) Uani 1 1 d .
H1A H 0.1061 0.6534 0.7431 0.070 Uiso 1 1 calc R
C2 C 0.2273(2) 0.58265(10) 0.7750(2) 0.0722(7) Uani 1 1 d .
H2A H 0.1776 0.5669 0.8283 0.087 Uiso 1 1 calc R
C3 C 0.3410(3) 0.55446(10) 0.7481(2) 0.0757(7) Uani 1 1 d .
H3A H 0.3680 0.5191 0.7816 0.091 Uiso 1 1 calc R
C4 C 0.4154(2) 0.57792(10) 0.6720(2) 0.0766(7) Uani 1 1 d .
H4A H 0.4942 0.5588 0.6541 0.092 Uiso 1 1 calc R
C5 C 0.3739(2) 0.63023(9) 0.6210(2) 0.0628(6) Uani 1 1 d .
H5A H 0.4260 0.6463 0.5698 0.075 Uiso 1 1 calc R
C6 C 0.25649(18) 0.65879(7) 0.64529(16) 0.0465(5) Uani 1 1 d .
C7 C 0.21448(19) 0.71609(7) 0.59308(16) 0.0478(5) Uani 1 1 d .
C8 C 0.33939(19) 0.75648(8) 0.60305(17) 0.0498(5) Uani 1 1 d .
C9 C 0.4535(2) 0.75908(8) 0.70807(19) 0.0613(6) Uani 1 1 d .
H9A H 0.4494 0.7369 0.7745 0.074 Uiso 1 1 calc R
C10 C 0.5732(2) 0.79436(9) 0.7146(2) 0.0714(7) Uani 1 1 d .
H10A H 0.6485 0.7960 0.7856 0.086 Uiso 1 1 calc R
C11 C 0.5812(2) 0.82663(10) 0.6175(2) 0.0760(7) Uani 1 1 d .
H11A H 0.6620 0.8501 0.6219 0.091 Uiso 1 1 calc R
C12 C 0.4702(3) 0.82432(10) 0.5138(2) 0.0793(7) Uani 1 1 d .
H12A H 0.4755 0.8463 0.4473 0.095 Uiso 1 1 calc R
C13 C 0.3507(2) 0.78972(9) 0.50718(19) 0.0641(6) Uani 1 1 d .
H13A H 0.2756 0.7888 0.4360 0.077 Uiso 1 1 calc R
C14 C 0.07238(19) 0.72877(7) 0.54085(16) 0.0476(5) Uani 1 1 d .
C15 C -0.04292(19) 0.68392(8) 0.50790(17) 0.0497(5) Uani 1 1 d .
C16 C -0.0278(2) 0.64057(9) 0.4312(2) 0.0677(6) Uani 1 1 d .
H16A H 0.0552 0.6396 0.4002 0.081 Uiso 1 1 calc R
C17 C -0.1314(3) 0.59905(11) 0.3996(3) 0.0946(9) Uani 1 1 d .
H17A H -0.1192 0.5708 0.3463 0.114 Uiso 1 1 calc R
C18 C -0.2492(4) 0.59876(14) 0.4444(3) 0.1077(12) Uani 1 1 d .
H18A H -0.3180 0.5698 0.4241 0.129 Uiso 1 1 calc R
C19 C -0.2703(3) 0.64102(17) 0.5206(3) 0.1055(10) Uani 1 1 d .
H19A H -0.3530 0.6406 0.5520 0.127 Uiso 1 1 calc R
C20 C -0.1663(2) 0.68500(11) 0.5512(2) 0.0737(7) Uani 1 1 d .
H20A H -0.1817 0.7145 0.6004 0.088 Uiso 1 1 calc R
C21 C 0.01602(19) 0.78748(7) 0.51754(17) 0.0485(5) Uani 1 1 d .
C22 C 0.0565(2) 0.82861(8) 0.60632(18) 0.0608(6) Uani 1 1 d .
H22A H 0.1282 0.8205 0.6771 0.073 Uiso 1 1 calc R
C23 C -0.0076(2) 0.88100(8) 0.59127(19) 0.0639(6) Uani 1 1 d .
H23A H 0.0197 0.9076 0.6527 0.077 Uiso 1 1 calc R
C24 C -0.1122(2) 0.89472(8) 0.48625(18) 0.0555(5) Uani 1 1 d .
C25 C -0.1514(2) 0.85439(8) 0.39601(18) 0.0569(5) Uani 1 1 d .
H25A H -0.2196 0.8631 0.3237 0.068 Uiso 1 1 calc R
C26 C -0.0897(2) 0.80133(7) 0.41298(17) 0.0535(5) Uani 1 1 d .
H26A H -0.1199 0.7743 0.3528 0.064 Uiso 1 1 calc R
C27 C -0.1853(3) 0.95050(9) 0.4815(2) 0.0688(6) Uani 1 1 d .
C28 C -0.2259(2) 0.98442(8) 0.3689(2) 0.0583(5) Uani 1 1 d .
C29 C -0.1648(2) 0.97553(9) 0.2730(2) 0.0680(6) Uani 1 1 d .
H29A H -0.0989 0.9460 0.2752 0.082 Uiso 1 1 calc R
C30 C -0.2015(3) 1.01068(11) 0.1724(2) 0.0892(8) Uani 1 1 d .
H30A H -0.1603 1.0049 0.1070 0.107 Uiso 1 1 calc R
C31 C -0.2996(4) 1.05410(11) 0.1707(3) 0.1025(10) Uani 1 1 d .
H31A H -0.3250 1.0776 0.1033 0.123 Uiso 1 1 calc R
C32 C -0.3593(3) 1.06315(11) 0.2652(3) 0.0950(9) Uani 1 1 d .
H32A H -0.4252 1.0927 0.2628 0.114 Uiso 1 1 calc R
C33 C -0.3229(2) 1.02892(9) 0.3643(2) 0.0735(7) Uani 1 1 d .
H33A H -0.3637 1.0355 0.4296 0.088 Uiso 1 1 calc R

loop_
_atom_site_aniso_label
_atom_site_aniso_U_11
_atom_site_aniso_U_22
_atom_site_aniso_U_33
_atom_site_aniso_U_23
_atom_site_aniso_U_13
_atom_site_aniso_U_12
O1 0.204(2) 0.0797(12) 0.0786(12) 0.0001(10) 0.0447(13) 0.0609(13)
C1 0.0498(11) 0.0666(13) 0.0576(12) 0.0144(11) 0.0139(9) 0.0058(9)
C2 0.0612(13) 0.0755(15) 0.0764(16) 0.0297(13) 0.0104(11) -0.0002(11)
C3 0.0718(15) 0.0580(14) 0.0898(18) 0.0197(13) 0.0065(13) 0.0060(11)
C4 0.0678(14) 0.0647(15) 0.0980(19) 0.0039(14) 0.0223(13) 0.0196(11)
C5 0.0590(12) 0.0587(13) 0.0752(15) 0.0054(11) 0.0254(11) 0.0076(10)
C6 0.0445(10) 0.0462(10) 0.0465(11) 0.0008(9) 0.0072(8) 0.0006(8)
C7 0.0504(10) 0.0484(10) 0.0442(10) 0.0009(9) 0.0109(8) 0.0012(8)
C8 0.0481(10) 0.0503(11) 0.0494(11) -0.0013(9) 0.0092(9) -0.0020(8)
C9 0.0611(12) 0.0588(12) 0.0567(13) 0.0044(10) 0.0011(10) -0.0023(10)
C10 0.0579(12) 0.0682(15) 0.0763(16) -0.0095(13) -0.0054(11) -0.0063(11)
C11 0.0651(14) 0.0730(16) 0.0894(18) -0.0046(14) 0.0184(13) -0.0217(11)
C12 0.0830(16) 0.0831(16) 0.0731(16) 0.0098(13) 0.0221(13) -0.0225(13)
C13 0.0633(12) 0.0741(14) 0.0528(13) 0.0074(11) 0.0105(10) -0.0118(10)
C14 0.0502(10) 0.0480(11) 0.0441(10) -0.0003(9) 0.0108(8) 0.0003(8)
C15 0.0420(10) 0.0529(11) 0.0502(11) 0.0106(10) 0.0043(8) 0.0017(8)
C16 0.0650(13) 0.0548(13) 0.0752(15) -0.0059(12) 0.0025(11) -0.0020(10)
C17 0.0872(18) 0.0643(16) 0.111(2) -0.0015(15) -0.0158(17) -0.0175(14)
C18 0.083(2) 0.091(2) 0.124(3) 0.037(2) -0.0205(19) -0.0295(17)
C19 0.0491(14) 0.146(3) 0.119(3) 0.050(2) 0.0177(15) -0.0124(17)
C20 0.0524(12) 0.0948(17) 0.0723(16) 0.0183(14) 0.0127(11) 0.0021(11)
C21 0.0511(10) 0.0470(11) 0.0459(11) -0.0022(9) 0.0091(8) 0.0036(8)
C22 0.0632(12) 0.0601(13) 0.0502(12) -0.0062(10) -0.0023(10) 0.0082(10)
C23 0.0789(14) 0.0511(12) 0.0545(13) -0.0121(10) 0.0030(11) 0.0030(10)
C24 0.0660(12) 0.0446(11) 0.0542(12) -0.0035(10) 0.0119(10) 0.0040(9)
C25 0.0661(12) 0.0491(11) 0.0493(11) -0.0003(10) 0.0027(9) 0.0062(9)
C26 0.0651(12) 0.0423(11) 0.0471(11) -0.0045(9) 0.0028(9) 0.0027(9)
C27 0.0912(16) 0.0495(12) 0.0648(15) -0.0078(11) 0.0178(12) 0.0113(11)
C28 0.0626(12) 0.0408(11) 0.0646(14) -0.0036(10) 0.0029(10) -0.0007(9)
C29 0.0781(14) 0.0499(12) 0.0725(16) -0.0011(12) 0.0124(12) -0.0091(10)
C30 0.123(2) 0.0696(16) 0.0713(17) -0.0017(14) 0.0174(15) -0.0289(16)
C31 0.141(3) 0.0567(16) 0.084(2) 0.0127(15) -0.0190(19) -0.0080(16)
C32 0.101(2) 0.0641(16) 0.096(2) 0.0006(16) -0.0191(17) 0.0117(13)
C33 0.0712(14) 0.0533(13) 0.0867(17) -0.0070(12) 0.0026(12) 0.0067(11)

loop_
_atom_type_symbol
_atom_type_description
_atom_type_scat_dispersion_real
_atom_type_scat_dispersion_imag
_atom_type_scat_source
C C 0.0033 0.0016 'International Tables Vol C Tables 4.2.6.8 and 6.1.1.4'
H H 0.0000 0.0000 'International Tables Vol C Tables 4.2.6.8 and 6.1.1.4'
O O 0.0106 0.0060 'International Tables Vol C Tables 4.2.6.8 and 6.1.1.4'

loop_
_geom_angle_atom_site_label_1
_geom_angle_atom_site_label_2
_geom_angle_atom_site_label_3
_geom_angle
C6 C1 C2 120.77(19)
C6 C1 H1A 119.6
C2 C1 H1A 119.6
C3 C2 C1 120.5(2)
C3 C2 H2A 119.7
C1 C2 H2A 119.7
C2 C3 C4 119.9(2)
C2 C3 H3A 120.1
C4 C3 H3A 120.1
C3 C4 C5 120.0(2)
C3 C4 H4A 120.0
C5 C4 H4A 120.0
C6 C5 C4 120.8(2)
C6 C5 H5A 119.6
C4 C5 H5A 119.6
C5 C6 C1 118.04(18)
C5 C6 C7 120.73(17)
C1 C6 C7 121.13(17)
C14 C7 C8 123.79(16)
C14 C7 C6 120.67(16)
C8 C7 C6 115.53(14)
C13 C8 C9 117.61(18)
C13 C8 C7 121.57(16)
C9 C8 C7 120.71(18)
C10 C9 C8 120.6(2)
C10 C9 H9A 119.7
C8 C9 H9A 119.7
C11 C10 C9 120.3(2)
C11 C10 H10A 119.8
C9 C10 H10A 119.8
C10 C11 C12 119.7(2)
C10 C11 H11A 120.1
C12 C11 H11A 120.1
C11 C12 C13 120.2(2)
C11 C12 H12A 119.9
C13 C12 H12A 119.9
C12 C13 C8 121.6(2)
C12 C13 H13A 119.2
C8 C13 H13A 119.2
C7 C14 C21 123.60(16)
C7 C14 C15 121.42(16)
C21 C14 C15 114.90(15)
C20 C15 C16 118.2(2)
C20 C15 C14 121.21(19)
C16 C15 C14 120.56(18)
C17 C16 C15 121.8(3)
C17 C16 H16A 119.1
C15 C16 H16A 119.1
C18 C17 C16 120.3(3)
C18 C17 H17A 119.8
C16 C17 H17A 119.8
C17 C18 C19 120.3(3)
C17 C18 H18A 119.8
C19 C18 H18A 119.8
C18 C19 C20 119.9(3)
C18 C19 H19A 120.1
C20 C19 H19A 120.1
C15 C20 C19 119.4(3)
C15 C20 H20A 120.3
C19 C20 H20A 120.3
C26 C21 C22 117.75(17)
C26 C21 C14 121.34(16)
C22 C21 C14 120.55(16)
C23 C22 C21 121.02(18)
C23 C22 H22A 119.5
C21 C22 H22A 119.5
C22 C23 C24 120.95(19)
C22 C23 H23A 119.5
C24 C23 H23A 119.5
C23 C24 C25 118.55(17)
C23 C24 C27 117.48(19)
C25 C24 C27 123.75(18)
C26 C25 C24 120.26(18)
C26 C25 H25A 119.9
C24 C25 H25A 119.9
C25 C26 C21 121.43(18)
C25 C26 H26A 119.3
C21 C26 H26A 119.3
O1 C27 C28 119.6(2)
O1 C27 C24 118.2(2)
C28 C27 C24 122.2(2)
C29 C28 C33 119.2(2)
C29 C28 C27 122.62(19)
C33 C28 C27 118.1(2)
C28 C29 C30 120.0(2)
C28 C29 H29A 120.0
C30 C29 H29A 120.0
C31 C30 C29 119.1(3)
C31 C30 H30A 120.4
C29 C30 H30A 120.4
C32 C31 C30 121.0(3)
C32 C31 H31A 119.5
C30 C31 H31A 119.5
C31 C32 C33 119.9(3)
C31 C32 H32A 120.0
C33 C32 H32A 120.0
C32 C33 C28 120.7(3)
C32 C33 H33A 119.6
C28 C33 H33A 119.6

loop_
_geom_bond_atom_site_label_1
_geom_bond_atom_site_label_2
_geom_bond_distance
O1 C27 1.217(3)
C1 C6 1.375(3)
C1 C2 1.377(3)
C1 H1A 0.9300
C2 C3 1.355(3)
C2 H2A 0.9300
C3 C4 1.359(3)
C3 H3A 0.9300
C4 C5 1.384(3)
C4 H4A 0.9300
C5 C6 1.376(3)
C5 H5A 0.9300
C6 C7 1.497(2)
C7 C14 1.347(2)
C7 C8 1.493(2)
C8 C13 1.372(3)
C8 C9 1.390(3)
C9 C10 1.385(3)
C9 H9A 0.9300
C10 C11 1.362(3)
C10 H10A 0.9300
C11 C12 1.364(3)
C11 H11A 0.9300
C12 C13 1.373(3)
C12 H12A 0.9300
C13 H13A 0.9300
C14 C21 1.490(2)
C14 C15 1.494(2)
C15 C20 1.363(3)
C15 C16 1.380(3)
C16 C17 1.366(3)
C16 H16A 0.9300
C17 C18 1.324(4)
C17 H17A 0.9300
C18 C19 1.373(4)
C18 H18A 0.9300
C19 C20 1.409(4)
C19 H19A 0.9300
C20 H20A 0.9300
C21 C26 1.383(2)
C21 C22 1.388(3)
C22 C23 1.373(3)
C22 H22A 0.9300
C23 C24 1.381(3)
C23 H23A 0.9300
C24 C25 1.385(3)
C24 C27 1.485(3)
C25 C26 1.378(3)
C25 H25A 0.9300
C26 H26A 0.9300
C27 C28 1.481(3)
C28 C29 1.369(3)
C28 C33 1.385(3)
C29 C30 1.389(3)
C29 H29A 0.9300
C30 C31 1.376(4)
C30 H30A 0.9300
C31 C32 1.348(4)
C31 H31A 0.9300
C32 C33 1.363(4)
C32 H32A 0.9300
C33 H33A 0.9300

loop_
_geom_torsion_atom_site_label_1
_geom_torsion_atom_site_label_2
_geom_torsion_atom_site_label_3
_geom_torsion_atom_site_label_4
_geom_torsion
C6 C1 C2 C3 -0.2(3)
C1 C2 C3 C4 1.2(4)
C2 C3 C4 C5 -0.7(4)
C3 C4 C5 C6 -0.8(3)
C4 C5 C6 C1 1.8(3)
C4 C5 C6 C7 178.20(19)
C2 C1 C6 C5 -1.3(3)
C2 C1 C6 C7 -177.71(18)
C5 C6 C7 C14 133.5(2)
C1 C6 C7 C14 -50.1(3)
C5 C6 C7 C8 -46.2(2)
C1 C6 C7 C8 130.11(18)
C14 C7 C8 C13 -44.3(3)
C6 C7 C8 C13 135.45(19)
C14 C7 C8 C9 139.8(2)
C6 C7 C8 C9 -40.5(3)
C13 C8 C9 C10 0.3(3)
C7 C8 C9 C10 176.43(19)
C8 C9 C10 C11 -0.6(3)
C9 C10 C11 C12 0.4(4)
C10 C11 C12 C13 0.1(4)
C11 C12 C13 C8 -0.4(4)
C9 C8 C13 C12 0.2(3)
C7 C8 C13 C12 -175.9(2)
C8 C7 C14 C21 -17.5(3)
C6 C7 C14 C21 162.75(17)
C8 C7 C14 C15 165.87(18)
C6 C7 C14 C15 -13.8(3)
C7 C14 C15 C20 123.7(2)
C21 C14 C15 C20 -53.2(2)
C7 C14 C15 C16 -57.2(3)
C21 C14 C15 C16 125.93(19)
C20 C15 C16 C17 -0.8(3)
C14 C15 C16 C17 179.99(19)
C15 C16 C17 C18 -1.4(4)
C16 C17 C18 C19 1.7(4)
C17 C18 C19 C20 0.1(4)
C16 C15 C20 C19 2.6(3)
C14 C15 C20 C19 -178.22(19)
C18 C19 C20 C15 -2.3(4)
C7 C14 C21 C26 141.8(2)
C15 C14 C21 C26 -41.4(3)
C7 C14 C21 C22 -45.3(3)
C15 C14 C21 C22 131.53(19)
C26 C21 C22 C23 0.8(3)
C14 C21 C22 C23 -172.45(19)
C21 C22 C23 C24 -1.4(3)
C22 C23 C24 C25 0.1(3)
C22 C23 C24 C27 174.9(2)
C23 C24 C25 C26 1.8(3)
C27 C24 C25 C26 -172.8(2)
C24 C25 C26 C21 -2.4(3)
C22 C21 C26 C25 1.1(3)
C14 C21 C26 C25 174.27(18)
C23 C24 C27 O1 -36.0(3)
C25 C24 C27 O1 138.5(3)
C23 C24 C27 C28 143.7(2)
C25 C24 C27 C28 -41.7(3)
O1 C27 C28 C29 161.0(2)
C24 C27 C28 C29 -18.7(3)
O1 C27 C28 C33 -15.1(3)
C24 C27 C28 C33 165.22(19)
C33 C28 C29 C30 -0.5(3)
C27 C28 C29 C30 -176.56(19)
C28 C29 C30 C31 -0.1(3)
C29 C30 C31 C32 0.5(4)
C30 C31 C32 C33 -0.1(4)
C31 C32 C33 C28 -0.6(4)
C29 C28 C33 C32 0.9(3)
C27 C28 C33 C32 177.1(2)
